data_4312416
loop_
_publ_author_name
'Michael B. Doran'
'Alexander J. Norquist'
'Dermot O'Hare'

_publ_section_title
;
 Exploration of Composition Space in Templated Uranium Sulfates
;
_journal_name_full 'Inorganic Chemistry'
_journal_page_first 6989
_journal_page_last 6995
_journal_paper_doi 10.1021/ic034540j
_journal_volume 42
_journal_year 2003
_chemical_compound_source
;
?
;
_chemical_formula_moiety ' C4 H18 N2 O18 S3 U2 '
_chemical_formula_sum 'C4 H18 N2 O18 S3 U2'
_chemical_formula_weight 954.45
_space_group_IT_number 14
_symmetry_cell_setting monoclinic
_symmetry_space_group_name_Hall '-P 2ybc'
_symmetry_space_group_name_H-M 'P 1 21/c 1'
_audit_creation_date 03-03-04
_audit_creation_method CRYSTALS_ver_12-03-99
_cell_angle_alpha 90
_cell_angle_beta 92.9884(6)
_cell_angle_gamma 90
_cell_formula_units_Z 4
_cell_length_a 11.2460(2)
_cell_length_b 10.5387(2)
_cell_length_c 17.0432(3)
_cell_measurement_reflns_used 4577
_cell_measurement_temperature 150
_cell_measurement_theta_max 27
_cell_measurement_theta_min 5
_cell_volume 2017.18(6)
_computing_cell_refinement
; 
 Denzo/Scalepack (Otwinowski & Minor, 1996) 
;
_computing_data_collection
; 
 COLLECT (Nonius BV, 1997) 
;
_computing_data_reduction
; 
 Denzo/Scalepack (Otwinowski & Minor, 1996) 
;
_computing_structure_solution
; 
 SIR92 (Altomare et al, 1994) 
;
_diffrn_ambient_temperature 150
_diffrn_measured_fraction_theta_full 0.992
_diffrn_measured_fraction_theta_max 0.989
_diffrn_measurement_device_type
; 
Enraf Nonius Kappa CCD 
;
_diffrn_measurement_method \w
_diffrn_radiation_monochromator graphite
_diffrn_radiation_type 'Mo K\a'
_diffrn_radiation_wavelength 0.71073
_diffrn_reflns_av_R_equivalents 0.03
_diffrn_reflns_limit_h_max 14
_diffrn_reflns_limit_h_min -14
_diffrn_reflns_limit_k_max 12
_diffrn_reflns_limit_k_min -13
_diffrn_reflns_limit_l_max 22
_diffrn_reflns_limit_l_min -22
_diffrn_reflns_number 8955
_diffrn_reflns_theta_full 27.207
_diffrn_reflns_theta_max 27.482
_diffrn_reflns_theta_min 5.167
_diffrn_standards_decay_% 0.00
_diffrn_standards_interval_count 0
_diffrn_standards_interval_time 0
_diffrn_standards_number 0
_exptl_absorpt_coefficient_mu 16.434
_exptl_absorpt_correction_T_max 0.27
_exptl_absorpt_correction_T_min 0.10
_exptl_absorpt_correction_type multi-scan
_exptl_absorpt_process_details
; 
 Denzo/Scalepack (Otwinowski & Minor, 1996) 
;
_exptl_crystal_colour ' yellow '
_exptl_crystal_density_diffrn 3.143
_exptl_crystal_density_meas ?
_exptl_crystal_description ' plate '
_exptl_crystal_F_000 1728.000
_exptl_crystal_size_max 0.24
_exptl_crystal_size_mid 0.14
_exptl_crystal_size_min 0.08
_refine_diff_density_max 1.16
_refine_diff_density_min -1.91
_refine_ls_extinction_coef 28.3(19)
_refine_ls_extinction_method 'Larson 1970 Crystallographic Computing eq 22'
_refine_ls_goodness_of_fit_ref 0.8772
_refine_ls_number_parameters 263
_refine_ls_number_reflns 3639
_refine_ls_R_factor_all 0.0398
_refine_ls_R_factor_gt 0.0265
_refine_ls_shift/su_max 0.000996
_refine_ls_structure_factor_coef Fsqd
_refine_ls_weighting_details
;
Method = Prince modified Chebychev polynomial, (Watkin, 1994) 
 W = [weight] * [1-(deltaF/6*sigmaF)^2]^2 
 
 10.7 15.2 8.69 3.21 0.955 
;
_refine_ls_weighting_scheme calc
_refine_ls_wR_factor_all 0.0752
_refine_ls_wR_factor_gt 0.0635
_refine_ls_wR_factor_ref 0.0635
_reflns_limit_h_max 14
_reflns_limit_h_min -14
_reflns_limit_k_max 13
_reflns_limit_k_min 0
_reflns_limit_l_max 22
_reflns_limit_l_min 0
_reflns_number_gt 3639
_reflns_number_total 4565
_reflns_threshold_expression I>3.00u(I)
_cod_data_source_file ic034540jsi20030820_093614_4.cif
_cod_data_source_block USO-20
_cod_depositor_comments
;
The following automatic conversions were performed:

'_symmetry_cell_setting' value 'Monoclinic ' changed to 'monoclinic'
according to the built-in table from CIF Core dictionary named
'cif_core.dic' version 2.4.1 from 2010-06-29.

Automatic conversion script
Id: cif_fix_values 1646 2011-03-28 12:23:43Z adriana 

The following automatic conversions were performed:

'_exptl_crystal_density_meas' value 'not measured' was changed to '?'
- the value is perceived as not measured.

Automatic conversion script
Id: cif_fix_values 3008 2015-01-20 13:52:24Z robertas 
;
_cod_original_sg_symbol_H-M 'P 1 21/c 1 '
_cod_original_formula_sum ' C4 H18 N2 O18 S3 U2 '
_cod_database_code 4312416

loop_
_symmetry_equiv_pos_as_xyz
x,y,z
-x,-y,-z
-x,y+1/2,-z+1/2
x,-y+1/2,z+1/2

loop_
_atom_site_label
_atom_site_type_symbol
_atom_site_fract_x
_atom_site_fract_y
_atom_site_fract_z
_atom_site_U_iso_or_equiv
_atom_site_occupancy
_atom_site_adp_type
_atom_site_attached_hydrogens
U1 U 0.61696(2) 0.49505(2) 0.753899(15) 0.0059 1.0000 Uani .
U2 U 0.90310(2) 0.08707(2) 0.715338(14) 0.0054 1.0000 Uani .
S1 S 0.82301(14) 0.75744(15) 0.7313(1) 0.0079 1.0000 Uani .
S2 S 0.60105(14) 0.18998(15) 0.6535(1) 0.0085 1.0000 Uani .
S3 S 0.87998(14) 0.42113(16) 0.64982(9) 0.0080 1.0000 Uani .
O15 O 0.8553(4) 0.7408(5) 0.6513(3) 0.0138 1.0000 Uani .
O10 O 0.6939(4) 0.0904(5) 0.6671(3) 0.0109 1.0000 Uani .
O1 O 0.5143(5) 0.5370(5) 0.6762(3) 0.0157 1.0000 Uani .
O14 O 0.8091(4) 0.8933(5) 0.7511(3) 0.0112 1.0000 Uani .
O3 O 0.7034(4) 0.6997(5) 0.7437(3) 0.0127 1.0000 Uani .
O9 O 0.8694(5) 0.1565(5) 0.8053(3) 0.0147 1.0000 Uani .
O8 O 0.9389(4) 0.0167(5) 0.6257(3) 0.0132 1.0000 Uani .
O2 O 0.7202(4) 0.4565(5) 0.8318(3) 0.0124 1.0000 Uani .
O12 O 0.9526(4) 0.4543(5) 0.7211(3) 0.0122 1.0000 Uani .
O6 O 0.6146(5) 0.2813(5) 0.7194(3) 0.0161 1.0000 Uani .
O17 O 0.6092(4) 0.2500(5) 0.5781(3) 0.0152 1.0000 Uani .
O5 O 0.4534(5) 0.3840(5) 0.8151(3) 0.0187 1.0000 Uani .
O16 O 0.9296(5) 0.4715(5) 0.5789(3) 0.0159 1.0000 Uani .
O4 O 0.5170(4) 0.6269(5) 0.8418(3) 0.0124 1.0000 Uani .
O13 O 0.8712(4) 0.2820(5) 0.6446(3) 0.0108 1.0000 Uani .
O11 O 0.9107(4) 0.6987(5) 0.7876(3) 0.0105 1.0000 Uani .
O7 O 0.7586(4) 0.4737(5) 0.6570(3) 0.0135 1.0000 Uani .
N2 N 1.0017(6) 0.7336(7) 0.5246(4) 0.0196 1.0000 Uani .
N1 N 0.7326(6) 0.6409(7) 0.5077(4) 0.0233 1.0000 Uani .
O18 O 1.2134(6) 0.8596(8) 0.5181(4) 0.0409 1.0000 Uani .
C1 C 0.8097(8) 0.7004(8) 0.4480(5) 0.0225 1.0000 Uani .
C4 C 0.6404(8) 0.7331(13) 0.5321(6) 0.0392 1.0000 Uani .
C2 C 0.8988(8) 0.7952(8) 0.4810(5) 0.0233 1.0000 Uani .
C3 C 0.676(1) 0.5224(11) 0.4750(7) 0.0423 1.0000 Uani .
H2 H 0.8542 0.6309 0.4219 0.0278 1.0000 Uiso .
H1 H 0.7561 0.7439 0.4074 0.0278 1.0000 Uiso .
H8 H 0.5900 0.6940 0.5721 0.0496 1.0000 Uiso .
H10 H 0.6805 0.8110 0.5554 0.0496 1.0000 Uiso .
H9 H 0.5887 0.7593 0.4852 0.0496 1.0000 Uiso .
H3 H 0.8578 0.8532 0.5178 0.0285 1.0000 Uiso .
H4 H 0.9292 0.8469 0.4369 0.0285 1.0000 Uiso .
H5 H 0.6260 0.4821 0.5147 0.0523 1.0000 Uiso .
H7 H 0.7406 0.4604 0.4612 0.0523 1.0000 Uiso .
H6 H 0.6264 0.5425 0.4265 0.0523 1.0000 Uiso .
H14 H 1.0586 0.7999 0.5458 0.0241 1.0000 Uiso .
H12 H 0.9725 0.6826 0.5693 0.0241 1.0000 Uiso .
H13 H 1.0439 0.6763 0.4884 0.0241 1.0000 Uiso .
H11 H 0.7834 0.6176 0.5557 0.0273 1.0000 Uiso .
H4 H 1.2518 0.9297 0.5504 0.0436 1.0000 Uiso .
H3 H 1.2672 0.8346 0.4759 0.0436 1.0000 Uiso .
H2 H 0.3826 0.4396 0.8225 0.0215 1.0000 Uiso .
H1 H 0.4268 0.3058 0.7855 0.0215 1.0000 Uiso .

loop_
_atom_site_aniso_label
_atom_site_aniso_U_11
_atom_site_aniso_U_22
_atom_site_aniso_U_33
_atom_site_aniso_U_23
_atom_site_aniso_U_13
_atom_site_aniso_U_12
U1 0.00557(12) 0.00529(13) 0.00676(13) -0.00007(9) 0.00007(8) -0.00029(9)
U2 0.00621(12) 0.00444(12) 0.00565(12) 0.00010(9) -0.00000(8) -0.00035(9)
S1 0.0079(7) 0.0057(7) 0.0101(8) 0.0004(6) 0.0006(6) 0.0001(6)
S2 0.0091(7) 0.0067(7) 0.0099(8) 0.0011(6) 0.0010(6) -0.0007(6)
S3 0.0087(7) 0.0086(7) 0.0067(7) -0.0014(6) 0.0011(6) 0.0004(6)
O15 0.016(2) 0.016(3) 0.010(2) 0.001(2) 0.0000(19) 0.003(2)
O10 0.006(2) 0.013(2) 0.014(2) -0.001(2) 0.0013(17) -0.0002(18)
O1 0.014(2) 0.014(2) 0.019(3) 0.002(2) 0.002(2) -0.001(2)
O14 0.011(2) 0.006(2) 0.016(3) 0.0019(19) -0.0013(19) -0.0011(18)
O3 0.011(2) 0.012(2) 0.015(3) 0.0013(19) 0.0027(19) -0.0009(18)
O9 0.017(2) 0.012(2) 0.015(3) 0.000(2) 0.003(2) 0.000(2)
O8 0.013(2) 0.010(2) 0.016(3) -0.0002(19) 0.001(2) 0.0001(19)
O2 0.010(2) 0.013(2) 0.014(2) 0.001(2) 0.0023(19) 0.0006(19)
O12 0.010(2) 0.017(2) 0.010(2) -0.004(2) -0.0041(18) -0.0009(19)
O6 0.026(3) 0.006(2) 0.016(3) -0.005(2) 0.000(2) 0.001(2)
O17 0.015(2) 0.019(3) 0.012(3) 0.007(2) 0.0013(19) -0.003(2)
O5 0.017(3) 0.016(3) 0.024(3) -0.003(2) 0.008(2) -0.004(2)
O16 0.020(3) 0.010(3) 0.018(3) 0.001(2) 0.007(2) 0.000(2)
O4 0.011(2) 0.013(2) 0.013(3) -0.0008(19) -0.0008(19) -0.0002(18)
O13 0.013(2) 0.008(2) 0.011(2) 0.0011(18) -0.0016(19) 0.0002(18)
O11 0.012(2) 0.013(2) 0.007(2) 0.0040(18) -0.0045(18) -0.0021(18)
O7 0.013(2) 0.014(3) 0.014(3) -0.000(2) -0.0005(19) 0.0008(19)
N2 0.014(3) 0.027(4) 0.018(3) 0.000(3) 0.002(2) -0.004(3)
N1 0.018(3) 0.035(4) 0.015(3) 0.011(3) -0.013(3) -0.006(3)
O18 0.029(3) 0.076(6) 0.018(3) -0.013(3) 0.004(3) -0.016(4)
C1 0.027(4) 0.029(5) 0.012(4) -0.001(3) 0.003(3) -0.002(3)
C4 0.022(4) 0.075(8) 0.021(5) 0.006(5) 0.006(4) 0.011(5)
C2 0.026(4) 0.023(4) 0.022(4) 0.002(3) 0.007(3) -0.002(3)
C3 0.040(6) 0.041(6) 0.043(6) 0.012(5) -0.020(5) -0.021(5)

loop_
_atom_type_symbol
_atom_type_scat_dispersion_real
_atom_type_scat_dispersion_imag
_atom_type_scat_Cromer_Mann_a1
_atom_type_scat_Cromer_Mann_b1
_atom_type_scat_Cromer_Mann_a2
_atom_type_scat_Cromer_Mann_b2
_atom_type_scat_Cromer_Mann_a3
_atom_type_scat_Cromer_Mann_b3
_atom_type_scat_Cromer_Mann_a4
_atom_type_scat_Cromer_Mann_b4
_atom_type_scat_Cromer_Mann_c
_atom_type_scat_source
'U   ' -9.6767 9.6646 36.0228 0.5293 23.4128 3.3253 14.9491 16.0927 4.1880 100.6130 13.3966 International_Tables_Vol_IV_Table_2.2B
'S   ' 0.1246 0.1234 6.9053 1.4679 5.2034 22.2151 1.4379 0.2536 1.5863 56.1720 0.8669 International_Tables_Vol_IV_Table_2.2B
'O   ' 0.0106 0.0060 3.0485 13.2771 2.2868 5.7011 1.5463 0.3239 0.8670 32.9089 0.2508 International_Tables_Vol_IV_Table_2.2B
'C   ' 0.0033 0.0016 2.3100 20.8439 1.0200 10.2075 1.5886 0.5687 0.8650 51.6512 0.2156 International_Tables_Vol_IV_Table_2.2B
'N   ' 0.0061 0.0033 12.2126 0.0057 3.1322 9.8933 2.0125 28.9975 1.1663 0.5826 -11.5290 International_Tables_Vol_IV_Table_2.2B
'H   ' 0.0000 0.0000 0.4930 10.5109 0.3229 26.1257 0.1402 3.1424 0.0408 57.7998 0.0030 International_Tables_Vol_IV_Table_2.2B

loop_
_geom_angle_atom_site_label_1
_geom_angle_site_symmetry_1
_geom_angle_atom_site_label_2
_geom_angle_site_symmetry_2
_geom_angle_atom_site_label_3
_geom_angle_site_symmetry_3
_geom_angle
_geom_angle_publ_flag
O1 . U1 . O3 . 88.4(2) yes
O1 . U1 . O2 . 178.8(2) yes
O3 . U1 . O2 . 90.5(2) yes
O1 . U1 . O6 . 93.1(2) yes
O3 . U1 . O6 . 149.26(18) yes
O2 . U1 . O6 . 88.0(2) yes
O1 . U1 . O5 . 87.9(2) yes
O3 . U1 . O5 . 141.38(17) yes
O2 . U1 . O5 . 92.8(2) yes
O6 . U1 . O5 . 69.34(19) yes
O1 . U1 . O4 . 90.8(2) yes
O3 . U1 . O4 . 73.95(17) yes
O2 . U1 . O4 . 88.5(2) yes
O6 . U1 . O4 . 136.65(18) yes
O5 . U1 . O4 . 67.69(18) yes
O1 . U1 . O7 . 86.4(2) yes
O3 . U1 . O7 . 75.07(17) yes
O2 . U1 . O7 . 93.6(2) yes
O6 . U1 . O7 . 74.40(19) yes
O5 . U1 . O7 . 142.89(18) yes
O4 . U1 . O7 . 148.95(17) yes
O10 . U2 . O14 1_545 70.65(16) yes
O10 . U2 . O9 . 92.3(2) yes
O14 1_545 U2 . O9 . 90.9(2) yes
O10 . U2 . O8 . 88.5(2) yes
O14 1_545 U2 . O8 . 89.1(2) yes
O9 . U2 . O8 . 179.2(2) yes
O10 . U2 . O12 3_746 141.85(17) yes
O14 1_545 U2 . O12 3_746 71.32(17) yes
O9 . U2 . O12 3_746 91.2(2) yes
O8 . U2 . O12 3_746 88.0(2) yes
O10 . U2 . O13 . 72.77(17) yes
O14 1_545 U2 . O13 . 143.34(16) yes
O9 . U2 . O13 . 92.8(2) yes
O8 . U2 . O13 . 87.7(2) yes
O12 3_746 U2 . O13 . 144.94(17) yes
O10 . U2 . O11 3_746 143.85(16) yes
O14 1_545 U2 . O11 3_746 145.04(16) yes
O9 . U2 . O11 3_746 92.4(2) yes
O8 . U2 . O11 3_746 87.1(2) yes
O12 3_746 U2 . O11 3_746 73.82(17) yes
O13 . U2 . O11 3_746 71.21(16) yes
O15 . S1 . O14 . 111.6(3) yes
O15 . S1 . O3 . 110.9(3) yes
O14 . S1 . O3 . 104.7(3) yes
O15 . S1 . O11 . 111.8(3) yes
O14 . S1 . O11 . 109.4(3) yes
O3 . S1 . O11 . 108.1(3) yes
O10 . S2 . O6 . 107.2(3) yes
O10 . S2 . O17 . 111.8(3) yes
O6 . S2 . O17 . 112.5(3) yes
O10 . S2 . O4 3_646 107.2(3) yes
O6 . S2 . O4 3_646 107.9(3) yes
O17 . S2 . O4 3_646 110.0(3) yes
O12 . S3 . O16 . 112.2(3) yes
O12 . S3 . O13 . 108.6(3) yes
O16 . S3 . O13 . 109.9(3) yes
O12 . S3 . O7 . 108.5(3) yes
O16 . S3 . O7 . 109.0(3) yes
O13 . S3 . O7 . 108.5(3) yes
U2 . O10 . S2 . 135.6(3) yes
U2 1_565 O14 . S1 . 135.5(3) yes
U1 . O3 . S1 . 138.7(3) yes
U2 3_756 O12 . S3 . 149.1(3) yes
U1 . O6 . S2 . 145.0(3) yes
U1 . O5 . H2 . 113.080 no
U1 . O5 . H1 . 112.777 no
H2 . O5 . H1 . 108.985 no
U1 . O4 . S2 3_656 138.4(3) yes
U2 . O13 . S3 . 144.6(3) yes
U2 3_756 O11 . S1 . 138.1(3) yes
U1 . O7 . S3 . 138.5(3) yes
C2 . N2 . H14 . 109.928 no
C2 . N2 . H12 . 109.665 no
H14 . N2 . H12 . 109.112 no
C2 . N2 . H13 . 109.652 no
H14 . N2 . H13 . 109.264 no
H12 . N2 . H13 . 109.201 no
C1 . N1 . C4 . 110.4(7) yes
C1 . N1 . C3 . 110.1(7) yes
C4 . N1 . C3 . 111.1(8) yes
C1 . N1 . H11 . 109.176 no
C4 . N1 . H11 . 107.815 no
C3 . N1 . H11 . 108.140 no
H4 . O18 . H3 . 109.249 no
N1 . C1 . C2 . 114.9(7) yes
N1 . C1 . H2 . 108.269 no
C2 . C1 . H2 . 108.277 no
N1 . C1 . H1 . 107.998 no
C2 . C1 . H1 . 108.570 no
H2 . C1 . H1 . 108.724 no
N1 . C4 . H8 . 110.442 no
N1 . C4 . H10 . 109.719 no
H8 . C4 . H10 . 108.937 no
N1 . C4 . H9 . 109.774 no
H8 . C4 . H9 . 109.382 no
H10 . C4 . H9 . 108.554 no
N2 . C2 . C1 . 112.4(7) yes
N2 . C2 . H3 . 108.800 no
C1 . C2 . H3 . 108.600 no
N2 . C2 . H4 . 108.914 no
C1 . C2 . H4 . 109.136 no
H3 . C2 . H4 . 108.907 no
N1 . C3 . H5 . 110.255 no
N1 . C3 . H7 . 109.484 no
H5 . C3 . H7 . 108.652 no
N1 . C3 . H6 . 109.979 no
H5 . C3 . H6 . 109.665 no
H7 . C3 . H6 . 108.773 no

loop_
_geom_bond_atom_site_label_1
_geom_bond_site_symmetry_1
_geom_bond_atom_site_label_2
_geom_bond_site_symmetry_2
_geom_bond_distance
_geom_bond_publ_flag
U1 . O1 . 1.767(5) yes
U1 . O3 . 2.376(5) yes
U1 . O2 . 1.765(5) yes
U1 . O6 . 2.328(5) yes
U1 . O5 . 2.458(5) yes
U1 . O4 . 2.370(5) yes
U1 . O7 . 2.365(5) yes
U2 . O10 . 2.452(5) yes
U2 . O14 1_545 2.394(5) yes
U2 . O9 . 1.758(5) yes
U2 . O8 . 1.763(5) yes
U2 . O12 3_746 2.362(5) yes
U2 . O13 . 2.400(5) yes
U2 . O11 3_746 2.404(5) yes
S1 . O15 . 1.439(5) yes
S1 . O14 . 1.481(5) yes
S1 . O3 . 1.501(5) yes
S1 . O11 . 1.477(5) yes
S2 . O10 . 1.490(5) yes
S2 . O6 . 1.481(5) yes
S2 . O17 . 1.441(5) yes
S2 . O4 3_646 1.491(5) yes
S3 . O12 . 1.471(5) yes
S3 . O16 . 1.457(5) yes
S3 . O13 . 1.471(5) yes
S3 . O7 . 1.484(5) yes
O5 . H2 . 1.002 no
O5 . H1 . 1.004 no
N2 . C2 . 1.491(11) yes
N2 . H14 . 1.002 no
N2 . H12 . 1.003 no
N2 . H13 . 1.001 no
N1 . C1 . 1.507(11) yes
N1 . C4 . 1.495(13) yes
N1 . C3 . 1.494(13) yes
N1 . H11 . 1.004 no
O18 . H4 . 1.004 no
O18 . H3 . 0.998 no
C1 . C2 . 1.503(12) yes
C1 . H2 . 1.004 no
C1 . H1 . 1.005 no
C4 . H8 . 0.998 no
C4 . H10 . 1.009 no
C4 . H9 . 1.003 no
C2 . H3 . 1.005 no
C2 . H4 . 1.002 no
C3 . H5 . 1.000 no
C3 . H7 . 1.011 no
C3 . H6 . 0.998 no
